data_7156354
loop_
_publ_author_name
'\/L\;eczycka-Wilk, Katarzyna'
'Ulatowski, Filip'
'Cmoch, Piotr'
'Jarosz, S\/lawomir'

_publ_section_title
;
 &quot;Choose-a-size&quot; control in the synthesis of sucrose based urea
 and thiourea macrocycles.
;
_journal_issue 33
_journal_name_full 'Organic &amp; biomolecular chemistry'
_journal_page_first 6063
_journal_page_last 6069
_journal_paper_doi 10.1039/c8ob01340c
_journal_volume 16
_journal_year 2018
_chemical_absolute_configuration rm
_chemical_formula_sum 'C55 H58 N2 O9 S'
_chemical_formula_weight 923.09
_space_group_IT_number 19
_space_group_name_Hall 'P 2ac 2ab'
_space_group_name_H-M_alt 'P 21 21 21'
_symmetry_cell_setting orthorhombic
_symmetry_space_group_name_Hall 'P 2ac 2ab'
_symmetry_space_group_name_H-M 'P 21 21 21'
_atom_sites_solution_hydrogens geom
_atom_sites_solution_primary direct
_atom_sites_solution_secondary difmap
_audit_creation_method SHELXL-97
_audit_update_record
;
2017-11-07 deposited with the CCDC.
2018-08-02 downloaded from the CCDC.
;
_cell_angle_alpha 90.00
_cell_angle_beta 90.00
_cell_angle_gamma 90.00
_cell_formula_units_Z 4
_cell_length_a 11.1611(7)
_cell_length_b 18.4375(11)
_cell_length_c 23.2735(12)
_cell_measurement_reflns_used 2957
_cell_measurement_temperature 100(1)
_cell_measurement_theta_max 27.2720
_cell_measurement_theta_min 3.4300
_cell_volume 4789.3(5)
_computing_structure_refinement 'SHELXL-97 (Sheldrick, 2008)'
_diffrn_ambient_temperature 100(1)
_diffrn_measured_fraction_theta_full 0.862
_diffrn_measured_fraction_theta_max 0.862
_diffrn_measurement_device_type 'SuperNova, Dual, Cu at zero, Eos'
_diffrn_radiation_monochromator mirror
_diffrn_radiation_source 'SuperNova (Mo) X-ray Source'
_diffrn_radiation_type MoK\a
_diffrn_radiation_wavelength 0.71073
_diffrn_reflns_av_R_equivalents 0.0565
_diffrn_reflns_av_sigmaI/netI 0.1170
_diffrn_reflns_limit_h_max 13
_diffrn_reflns_limit_h_min -14
_diffrn_reflns_limit_k_max 12
_diffrn_reflns_limit_k_min -25
_diffrn_reflns_limit_l_max 30
_diffrn_reflns_limit_l_min -18
_diffrn_reflns_number 16160
_diffrn_reflns_theta_full 29.21
_diffrn_reflns_theta_max 29.21
_diffrn_reflns_theta_min 3.00
_exptl_absorpt_coefficient_mu 0.128
_exptl_crystal_density_diffrn 1.280
_exptl_crystal_density_method 'not measured'
_exptl_crystal_description block
_exptl_crystal_F_000 1960
_exptl_crystal_size_max 0.3
_exptl_crystal_size_mid 0.2
_exptl_crystal_size_min 0.2
_refine_diff_density_max 0.361
_refine_diff_density_min -0.471
_refine_diff_density_rms 0.064
_refine_ls_abs_structure_details 'Flack H D (1983), Acta Cryst. A39, 876-881'
_refine_ls_abs_structure_Flack 0.18(11)
_refine_ls_extinction_method none
_refine_ls_goodness_of_fit_ref 0.911
_refine_ls_hydrogen_treatment mixed
_refine_ls_matrix_type full
_refine_ls_number_parameters 604
_refine_ls_number_reflns 9844
_refine_ls_number_restraints 0
_refine_ls_restrained_S_all 0.911
_refine_ls_R_factor_all 0.1075
_refine_ls_R_factor_gt 0.0635
_refine_ls_shift/su_max 0.001
_refine_ls_shift/su_mean 0.000
_refine_ls_structure_factor_coef Fsqd
_refine_ls_weighting_details 'calc w=1/[\s^2^(Fo^2^)+(0.1000P)^2^+0.0000P] where P=(Fo^2^+2Fc^2^)/3'
_refine_ls_weighting_scheme calc
_refine_ls_wR_factor_gt 0.1471
_refine_ls_wR_factor_ref 0.1795
_reflns_number_gt 6643
_reflns_number_total 9844
_reflns_threshold_expression >2\s(I)
_cod_data_source_file c8ob01340c2.cif
_cod_data_source_block kl544_01
_cod_depositor_comments 'Adding full bibliography for 7156354.cif.'
_cod_original_sg_symbol_H-M P212121
_cod_original_formula_sum 'C55 H58 N2 O9 S1'
_cod_database_code 7156354

loop_
_symmetry_equiv_pos_as_xyz
'x, y, z'
'-x+1/2, -y, z+1/2'
'x+1/2, -y+1/2, -z'
'-x, y+1/2, -z+1/2'

loop_
_atom_site_label
_atom_site_type_symbol
_atom_site_fract_x
_atom_site_fract_y
_atom_site_fract_z
_atom_site_U_iso_or_equiv
_atom_site_adp_type
_atom_site_occupancy
_atom_site_symmetry_multiplicity
_atom_site_calc_flag
_atom_site_refinement_flags
S1 S -0.53033(10) -0.39977(6) -0.07751(4) 0.0276(2) Uani 1 1 d .
O5 O -0.3135(2) -0.22114(14) 0.05288(9) 0.0190(6) Uani 1 1 d .
O9 O -0.4656(2) -0.13569(13) 0.04140(9) 0.0196(5) Uani 1 1 d .
N2 N -0.3905(3) -0.28493(17) -0.05643(11) 0.0204(7) Uani 1 1 d .
H2 H -0.3670 -0.2422 -0.0659 0.024 Uiso 1 1 calc R
O7 O -0.6122(2) -0.21424(15) 0.10863(9) 0.0223(6) Uani 1 1 d .
O2 O -0.4267(2) 0.01534(15) 0.04910(9) 0.0230(6) Uani 1 1 d .
O8 O -0.2760(2) -0.17239(14) 0.16547(9) 0.0202(6) Uani 1 1 d .
O1 O -0.4069(2) -0.13323(14) -0.05456(9) 0.0205(6) Uani 1 1 d .
O6 O -0.5038(2) -0.36811(14) 0.08896(9) 0.0232(6) Uani 1 1 d .
O3 O -0.6151(3) 0.05028(14) -0.03105(9) 0.0262(6) Uani 1 1 d .
N1 N -0.5542(3) -0.26420(18) -0.11398(11) 0.0233(7) Uani 1 1 d .
H1 H -0.6186 -0.2816 -0.1288 0.028 Uiso 1 1 calc R
C5 C -0.5312(3) -0.1386(2) -0.07306(13) 0.0200(8) Uani 1 1 d .
H5 H -0.5774 -0.1624 -0.0426 0.024 Uiso 1 1 calc R
O4 O -0.7023(2) -0.06905(15) -0.09688(10) 0.0282(6) Uani 1 1 d .
C4 C -0.5801(3) -0.0628(2) -0.08158(14) 0.0209(8) Uani 1 1 d .
H4 H -0.5355 -0.0376 -0.1119 0.025 Uiso 1 1 calc R
C10 C -0.4796(3) -0.29900(19) 0.06495(13) 0.0187(8) Uani 1 1 d .
H10 H -0.5308 -0.2908 0.0314 0.022 Uiso 1 1 calc R
C11 C -0.4898(3) -0.2351(2) 0.10651(13) 0.0195(8) Uani 1 1 d .
H11 H -0.4632 -0.2501 0.1448 0.023 Uiso 1 1 calc R
C3 C -0.5696(4) -0.0210(2) -0.02395(13) 0.0228(8) Uani 1 1 d .
H3 H -0.6179 -0.0461 0.0051 0.027 Uiso 1 1 calc R
C35 C -0.6435(4) -0.4666(2) 0.09229(14) 0.0277(9) Uani 1 1 d .
C8 C -0.3209(4) -0.3240(2) -0.01301(13) 0.0225(8) Uani 1 1 d .
H8A H -0.2362 -0.3180 -0.0210 0.027 Uiso 1 1 calc R
H8B H -0.3395 -0.3753 -0.0153 0.027 Uiso 1 1 calc R
C14 C -0.2807(4) 0.0585(2) 0.11826(15) 0.0279(9) Uani 1 1 d .
C43 C -0.5665(4) -0.1035(2) 0.23800(14) 0.0250(9) Uani 1 1 d .
H43 H -0.5552 -0.0591 0.2198 0.030 Uiso 1 1 calc R
C34 C -0.6276(4) -0.3862(2) 0.09087(16) 0.0303(10) Uani 1 1 d .
H34A H -0.6676 -0.3665 0.0574 0.036 Uiso 1 1 calc R
H34B H -0.6638 -0.3649 0.1248 0.036 Uiso 1 1 calc R
C6 C -0.5305(4) -0.18803(19) -0.12622(13) 0.0223(8) Uani 1 1 d .
H6A H -0.5903 -0.1706 -0.1531 0.027 Uiso 1 1 calc R
H6B H -0.4530 -0.1842 -0.1448 0.027 Uiso 1 1 calc R
C9 C -0.3477(4) -0.2968(2) 0.04724(13) 0.0215(8) Uani 1 1 d .
H9 H -0.3011 -0.3256 0.0747 0.026 Uiso 1 1 calc R
C49 C -0.2310(4) -0.1254(2) 0.20964(14) 0.0255(9) Uani 1 1 d .
H49A H -0.2966 -0.1095 0.2339 0.031 Uiso 1 1 calc R
H49B H -0.1947 -0.0829 0.1924 0.031 Uiso 1 1 calc R
C1 C -0.3952(3) -0.0983(2) 0.00032(12) 0.0205(8) Uani 1 1 d .
H1A H -0.3111 -0.0983 0.0123 0.025 Uiso 1 1 calc R
C41 C -0.6418(4) -0.1529(2) 0.14370(13) 0.0232(8) Uani 1 1 d .
H41A H -0.7272 -0.1438 0.1407 0.028 Uiso 1 1 calc R
H41B H -0.6005 -0.1106 0.1289 0.028 Uiso 1 1 calc R
C7 C -0.4882(3) -0.3114(2) -0.08230(13) 0.0223(8) Uani 1 1 d .
C50 C -0.1403(4) -0.1646(2) 0.24505(13) 0.0269(9) Uani 1 1 d .
C13 C -0.3067(4) 0.0411(2) 0.05642(15) 0.0268(9) Uani 1 1 d .
H13A H -0.2951 0.0842 0.0333 0.032 Uiso 1 1 calc R
H13B H -0.2510 0.0044 0.0431 0.032 Uiso 1 1 calc R
C12 C -0.4008(3) -0.1805(2) 0.08134(13) 0.0197(8) Uani 1 1 d .
C44 C -0.5401(4) -0.1104(2) 0.29632(14) 0.0296(10) Uani 1 1 d .
H44 H -0.5100 -0.0711 0.3168 0.036 Uiso 1 1 calc R
C42 C -0.6096(3) -0.1623(2) 0.20663(14) 0.0242(9) Uani 1 1 d .
C46 C -0.6023(4) -0.2343(2) 0.29279(15) 0.0322(10) Uani 1 1 d .
H46 H -0.6154 -0.2783 0.3113 0.039 Uiso 1 1 calc R
C36 C -0.5722(4) -0.5114(2) 0.05851(15) 0.0324(10) Uani 1 1 d .
H36 H -0.5106 -0.4915 0.0367 0.039 Uiso 1 1 calc R
C19 C -0.3676(4) 0.0594(2) 0.16041(15) 0.0296(10) Uani 1 1 d .
H19 H -0.4470 0.0501 0.1509 0.035 Uiso 1 1 calc R
C18 C -0.3363(5) 0.0745(2) 0.21773(17) 0.0387(11) Uani 1 1 d .
H18 H -0.3949 0.0746 0.2461 0.046 Uiso 1 1 calc R
C2 C -0.4398(4) -0.0216(2) -0.00488(13) 0.0228(9) Uani 1 1 d .
H2A H -0.3916 0.0037 -0.0338 0.027 Uiso 1 1 calc R
C45 C -0.5591(4) -0.1761(2) 0.32338(14) 0.0305(10) Uani 1 1 d .
H45 H -0.5426 -0.1809 0.3624 0.037 Uiso 1 1 calc R
C24 C -0.8802(5) 0.2692(3) -0.0190(2) 0.0490(13) Uani 1 1 d .
H24 H -0.9224 0.3118 -0.0261 0.059 Uiso 1 1 calc R
C48 C -0.3393(3) -0.1303(2) 0.12385(13) 0.0215(8) Uani 1 1 d .
H48A H -0.2839 -0.0987 0.1037 0.026 Uiso 1 1 calc R
H48B H -0.3986 -0.1002 0.1429 0.026 Uiso 1 1 calc R
C21 C -0.7545(4) 0.1405(2) 0.00150(16) 0.0332(10) Uani 1 1 d .
C28 C -0.7551(4) -0.0391(2) -0.19612(15) 0.0297(10) Uani 1 1 d .
C40 C -0.7359(4) -0.4977(3) 0.12414(16) 0.0354(10) Uani 1 1 d .
H40 H -0.7844 -0.4683 0.1468 0.042 Uiso 1 1 calc R
C51 C -0.0195(4) -0.1457(3) 0.24056(17) 0.0393(11) Uani 1 1 d .
H51 H 0.0035 -0.1096 0.2150 0.047 Uiso 1 1 calc R
C27 C -0.7505(4) -0.0141(2) -0.13458(15) 0.0299(9) Uani 1 1 d .
H27A H -0.7012 0.0291 -0.1320 0.036 Uiso 1 1 calc R
H27B H -0.8307 -0.0014 -0.1220 0.036 Uiso 1 1 calc R
C37 C -0.5923(5) -0.5860(2) 0.05703(17) 0.0424(13) Uani 1 1 d .
H37 H -0.5435 -0.6157 0.0348 0.051 Uiso 1 1 calc R
C33 C -0.6809(4) -0.0086(3) -0.23764(19) 0.0425(12) Uani 1 1 d .
H33 H -0.6238 0.0256 -0.2271 0.051 Uiso 1 1 calc R
C29 C -0.8361(4) -0.0914(2) -0.21290(15) 0.0318(10) Uani 1 1 d .
H29 H -0.8855 -0.1127 -0.1855 0.038 Uiso 1 1 calc R
C47 C -0.6267(4) -0.2278(2) 0.23426(14) 0.0278(9) Uani 1 1 d .
H47 H -0.6545 -0.2677 0.2138 0.033 Uiso 1 1 calc R
C26 C -0.7245(4) 0.1854(2) -0.04437(16) 0.0327(10) Uani 1 1 d .
H26 H -0.6625 0.1721 -0.0689 0.039 Uiso 1 1 calc R
C52 C 0.0653(5) -0.1796(3) 0.2733(2) 0.0538(15) Uani 1 1 d .
H52 H 0.1453 -0.1660 0.2707 0.065 Uiso 1 1 calc R
C16 C -0.1318(5) 0.0878(3) 0.19013(19) 0.0427(12) Uani 1 1 d .
H16 H -0.0526 0.0976 0.2000 0.051 Uiso 1 1 calc R
C17 C -0.2197(5) 0.0888(2) 0.23162(17) 0.0429(12) Uani 1 1 d .
H17 H -0.1996 0.0993 0.2695 0.052 Uiso 1 1 calc R
C15 C -0.1615(4) 0.0723(2) 0.13353(18) 0.0364(11) Uani 1 1 d .
H15 H -0.1020 0.0710 0.1056 0.044 Uiso 1 1 calc R
C39 C -0.7569(5) -0.5724(3) 0.12250(18) 0.0477(14) Uani 1 1 d .
H39 H -0.8186 -0.5926 0.1440 0.057 Uiso 1 1 calc R
C53 C 0.0306(6) -0.2338(3) 0.3098(2) 0.068(2) Uani 1 1 d .
H53 H 0.0880 -0.2568 0.3324 0.082 Uiso 1 1 calc R
C31 C -0.7731(6) -0.0800(4) -0.31072(18) 0.0625(18) Uani 1 1 d .
H31 H -0.7803 -0.0929 -0.3492 0.075 Uiso 1 1 calc R
C25 C -0.7862(5) 0.2499(3) -0.05410(19) 0.0413(12) Uani 1 1 d .
H25 H -0.7639 0.2800 -0.0843 0.050 Uiso 1 1 calc R
C55 C -0.1739(5) -0.2195(3) 0.28172(19) 0.0466(13) Uani 1 1 d .
H55 H -0.2539 -0.2330 0.2851 0.056 Uiso 1 1 calc R
C22 C -0.8495(5) 0.1622(3) 0.0364(2) 0.0507(14) Uani 1 1 d .
H22 H -0.8714 0.1329 0.0672 0.061 Uiso 1 1 calc R
C38 C -0.6856(5) -0.6158(3) 0.0888(2) 0.0507(15) Uani 1 1 d .
H38 H -0.6998 -0.6655 0.0872 0.061 Uiso 1 1 calc R
C20 C -0.6914(5) 0.0715(3) 0.01456(18) 0.0455(13) Uani 1 1 d .
H20A H -0.6443 0.0774 0.0493 0.055 Uiso 1 1 calc R
H20B H -0.7500 0.0336 0.0214 0.055 Uiso 1 1 calc R
C54 C -0.0852(7) -0.2548(3) 0.3138(2) 0.075(2) Uani 1 1 d .
H54 H -0.1061 -0.2928 0.3381 0.090 Uiso 1 1 calc R
C23 C -0.9120(5) 0.2253(3) 0.0269(2) 0.0561(15) Uani 1 1 d .
H23 H -0.9749 0.2384 0.0510 0.067 Uiso 1 1 calc R
C30 C -0.8455(5) -0.1129(3) -0.27023(18) 0.0486(14) Uani 1 1 d .
H30 H -0.8996 -0.1488 -0.2810 0.058 Uiso 1 1 calc R
C32 C -0.6917(5) -0.0292(4) -0.2950(2) 0.0578(16) Uani 1 1 d .
H32 H -0.6428 -0.0080 -0.3227 0.069 Uiso 1 1 calc R

loop_
_atom_site_aniso_label
_atom_site_aniso_U_11
_atom_site_aniso_U_22
_atom_site_aniso_U_33
_atom_site_aniso_U_23
_atom_site_aniso_U_13
_atom_site_aniso_U_12
S1 0.0317(5) 0.0243(5) 0.0267(4) -0.0012(4) -0.0074(4) -0.0013(5)
O5 0.0197(13) 0.0201(14) 0.0173(10) -0.0027(10) 0.0005(10) -0.0023(13)
O9 0.0196(12) 0.0225(14) 0.0168(10) 0.0035(9) -0.0004(10) 0.0027(13)
N2 0.0229(16) 0.0217(17) 0.0165(12) 0.0011(11) -0.0006(12) -0.0021(16)
O7 0.0203(13) 0.0275(15) 0.0191(10) -0.0027(10) 0.0000(10) -0.0006(14)
O2 0.0249(13) 0.0268(15) 0.0173(10) -0.0070(10) 0.0013(10) -0.0010(14)
O8 0.0237(13) 0.0218(14) 0.0152(10) -0.0041(9) -0.0050(10) -0.0001(13)
O1 0.0213(13) 0.0242(15) 0.0159(10) -0.0043(9) -0.0001(10) -0.0027(14)
O6 0.0253(14) 0.0225(14) 0.0218(11) 0.0010(10) -0.0027(10) -0.0045(14)
O3 0.0361(16) 0.0217(15) 0.0207(10) 0.0026(10) 0.0037(11) 0.0067(14)
N1 0.0260(17) 0.0269(18) 0.0171(12) -0.0033(12) -0.0066(12) 0.0013(17)
C5 0.0215(18) 0.023(2) 0.0149(13) 0.0015(13) -0.0004(14) -0.0055(19)
O4 0.0259(15) 0.0282(16) 0.0305(12) 0.0091(11) -0.0084(11) -0.0023(15)
C4 0.0208(18) 0.022(2) 0.0204(14) 0.0037(14) -0.0003(14) -0.0020(19)
C10 0.0213(18) 0.020(2) 0.0153(13) -0.0019(13) -0.0034(14) -0.0010(19)
C11 0.0178(18) 0.024(2) 0.0170(13) -0.0012(14) 0.0005(13) 0.0023(19)
C3 0.030(2) 0.019(2) 0.0187(14) 0.0015(13) 0.0032(15) 0.001(2)
C35 0.032(2) 0.027(2) 0.0237(16) 0.0019(15) -0.0122(16) -0.008(2)
C8 0.026(2) 0.021(2) 0.0200(15) -0.0008(14) -0.0022(15) 0.002(2)
C14 0.033(2) 0.019(2) 0.0315(18) -0.0011(15) -0.0034(17) -0.003(2)
C43 0.031(2) 0.024(2) 0.0197(14) -0.0019(14) 0.0045(15) 0.002(2)
C34 0.027(2) 0.030(2) 0.0338(18) 0.0007(16) 0.0010(17) -0.005(2)
C6 0.026(2) 0.023(2) 0.0172(14) 0.0022(14) -0.0013(15) -0.001(2)
C9 0.028(2) 0.019(2) 0.0171(14) 0.0002(13) -0.0010(14) 0.000(2)
C49 0.025(2) 0.030(2) 0.0211(15) -0.0083(15) -0.0016(15) -0.003(2)
C1 0.0246(19) 0.024(2) 0.0130(13) -0.0009(13) 0.0019(13) -0.006(2)
C41 0.0242(19) 0.027(2) 0.0184(14) -0.0018(14) 0.0016(14) 0.004(2)
C7 0.027(2) 0.028(2) 0.0122(13) -0.0046(13) 0.0026(14) 0.003(2)
C50 0.031(2) 0.032(2) 0.0177(14) -0.0122(15) -0.0023(16) -0.003(2)
C13 0.030(2) 0.026(2) 0.0246(16) -0.0024(15) 0.0055(16) -0.006(2)
C12 0.0214(18) 0.024(2) 0.0133(13) -0.0038(13) -0.0016(14) -0.0015(19)
C44 0.026(2) 0.040(3) 0.0223(15) -0.0088(16) 0.0005(16) -0.002(2)
C42 0.023(2) 0.029(2) 0.0201(15) -0.0011(15) 0.0052(15) 0.007(2)
C46 0.042(3) 0.030(2) 0.0244(16) 0.0044(16) 0.0038(17) 0.001(2)
C36 0.041(3) 0.032(2) 0.0237(16) 0.0034(16) -0.0071(18) -0.002(2)
C19 0.036(2) 0.023(2) 0.0299(17) -0.0067(15) -0.0008(18) 0.002(2)
C18 0.055(3) 0.031(3) 0.0301(18) -0.0051(17) -0.004(2) -0.001(3)
C2 0.032(2) 0.022(2) 0.0145(13) -0.0039(13) 0.0037(15) 0.000(2)
C45 0.036(2) 0.036(3) 0.0192(15) -0.0003(16) 0.0011(17) 0.004(2)
C24 0.047(3) 0.028(3) 0.072(3) -0.009(2) -0.020(3) 0.012(3)
C48 0.0205(18) 0.024(2) 0.0196(14) -0.0024(14) -0.0035(14) 0.001(2)
C21 0.037(2) 0.033(3) 0.0299(18) -0.0064(16) -0.0039(18) 0.012(2)
C28 0.033(2) 0.033(2) 0.0231(16) 0.0059(16) -0.0027(16) 0.010(2)
C40 0.032(2) 0.043(3) 0.0315(19) 0.0128(18) -0.0088(18) -0.006(2)
C51 0.030(2) 0.053(3) 0.0338(19) -0.014(2) -0.0057(19) 0.001(3)
C27 0.033(2) 0.029(2) 0.0272(17) 0.0036(16) -0.0070(17) 0.008(2)
C37 0.066(3) 0.028(3) 0.0331(19) -0.0028(18) -0.019(2) 0.004(3)
C33 0.031(2) 0.050(3) 0.046(2) 0.017(2) 0.006(2) 0.008(3)
C29 0.035(2) 0.037(3) 0.0232(16) -0.0004(16) -0.0052(17) 0.005(2)
C47 0.034(2) 0.029(2) 0.0205(15) -0.0055(15) 0.0026(16) -0.004(2)
C26 0.039(2) 0.025(2) 0.0337(19) -0.0043(16) -0.0036(19) 0.000(2)
C52 0.039(3) 0.057(4) 0.065(3) -0.021(3) -0.023(3) 0.015(3)
C16 0.041(3) 0.031(3) 0.056(3) -0.006(2) -0.023(2) -0.003(3)
C17 0.065(3) 0.034(3) 0.0288(19) -0.0043(18) -0.019(2) 0.002(3)
C15 0.038(3) 0.031(3) 0.040(2) 0.0003(19) -0.002(2) -0.005(2)
C39 0.053(3) 0.052(3) 0.038(2) 0.026(2) -0.017(2) -0.021(3)
C53 0.083(4) 0.036(3) 0.085(4) -0.016(3) -0.069(4) 0.015(4)
C31 0.077(4) 0.086(5) 0.025(2) -0.005(2) 0.000(2) 0.042(4)
C25 0.051(3) 0.029(3) 0.044(2) 0.0017(19) -0.015(2) 0.006(3)
C55 0.057(3) 0.039(3) 0.044(2) 0.007(2) -0.020(2) -0.012(3)
C22 0.053(3) 0.048(3) 0.051(2) 0.005(2) 0.013(2) 0.028(3)
C38 0.071(4) 0.032(3) 0.049(3) 0.012(2) -0.035(3) -0.015(3)
C20 0.059(3) 0.044(3) 0.034(2) 0.010(2) 0.014(2) 0.022(3)
C54 0.119(6) 0.037(3) 0.069(3) 0.018(3) -0.050(4) -0.021(4)
C23 0.052(3) 0.038(3) 0.079(3) -0.013(3) 0.007(3) 0.017(3)
C30 0.060(3) 0.053(3) 0.033(2) -0.013(2) -0.016(2) 0.017(3)
C32 0.055(3) 0.082(4) 0.036(2) 0.019(3) 0.025(2) 0.024(4)

loop_
_atom_type_symbol
_atom_type_description
_atom_type_scat_dispersion_real
_atom_type_scat_dispersion_imag
_atom_type_scat_source
C C 0.0033 0.0016 'International Tables Vol C Tables 4.2.6.8 and 6.1.1.4'
H H 0.0000 0.0000 'International Tables Vol C Tables 4.2.6.8 and 6.1.1.4'
S S 0.1246 0.1234 'International Tables Vol C Tables 4.2.6.8 and 6.1.1.4'
O O 0.0106 0.0060 'International Tables Vol C Tables 4.2.6.8 and 6.1.1.4'
N N 0.0061 0.0033 'International Tables Vol C Tables 4.2.6.8 and 6.1.1.4'

loop_
_geom_angle_atom_site_label_1
_geom_angle_atom_site_label_2
_geom_angle_atom_site_label_3
_geom_angle
C12 O5 C9 112.1(3)
C1 O9 C12 115.9(3)
C7 N2 C8 124.3(3)
C11 O7 C41 117.1(3)
C13 O2 C2 110.9(3)
C48 O8 C49 109.3(3)
C1 O1 C5 112.3(3)
C10 O6 C34 114.1(3)
C20 O3 C3 112.5(3)
C7 N1 C6 128.7(3)
O1 C5 C4 108.7(3)
O1 C5 C6 105.9(3)
C4 C5 C6 116.4(3)
C4 O4 C27 117.0(3)
O4 C4 C5 107.8(3)
O4 C4 C3 109.3(3)
C5 C4 C3 108.5(3)
O6 C10 C11 115.4(3)
O6 C10 C9 108.2(3)
C11 C10 C9 102.8(3)
O7 C11 C10 107.6(3)
O7 C11 C12 117.3(3)
C10 C11 C12 102.5(3)
O3 C3 C2 112.5(3)
O3 C3 C4 109.4(3)
C2 C3 C4 108.8(3)
C36 C35 C40 118.7(4)
C36 C35 C34 120.6(4)
C40 C35 C34 120.5(4)
N2 C8 C9 111.8(3)
C19 C14 C15 119.0(4)
C19 C14 C13 123.2(4)
C15 C14 C13 117.8(4)
C42 C43 C44 120.8(4)
O6 C34 C35 110.4(4)
N1 C6 C5 114.4(3)
O5 C9 C8 110.4(3)
O5 C9 C10 104.7(3)
C8 C9 C10 115.4(3)
O8 C49 C50 109.9(3)
O9 C1 O1 109.4(3)
O9 C1 C2 109.2(3)
O1 C1 C2 108.7(3)
O7 C41 C42 113.8(3)
N2 C7 N1 117.0(3)
N2 C7 S1 123.1(3)
N1 C7 S1 120.0(3)
C55 C50 C51 119.5(4)
C55 C50 C49 120.9(4)
C51 C50 C49 119.6(4)
O2 C13 C14 111.5(3)
O5 C12 O9 110.6(2)
O5 C12 C48 108.8(3)
O9 C12 C48 107.4(3)
O5 C12 C11 106.3(3)
O9 C12 C11 107.4(3)
C48 C12 C11 116.4(3)
C45 C44 C43 119.4(4)
C47 C42 C43 119.0(3)
C47 C42 C41 121.1(3)
C43 C42 C41 119.9(3)
C45 C46 C47 120.5(4)
C35 C36 C37 120.5(4)
C14 C19 C18 120.2(4)
C17 C18 C19 119.9(4)
O2 C2 C1 110.0(3)
O2 C2 C3 110.5(3)
C1 C2 C3 110.2(3)
C46 C45 C44 120.1(3)
C25 C24 C23 120.1(5)
O8 C48 C12 109.5(3)
C26 C21 C22 117.3(4)
C26 C21 C20 123.5(4)
C22 C21 C20 119.1(4)
C29 C28 C33 118.4(4)
C29 C28 C27 120.4(4)
C33 C28 C27 121.1(4)
C35 C40 C39 120.9(5)
C52 C51 C50 120.9(5)
O4 C27 C28 112.1(3)
C38 C37 C36 119.9(5)
C28 C33 C32 120.3(5)
C28 C29 C30 121.3(4)
C42 C47 C46 120.1(4)
C21 C26 C25 120.9(4)
C51 C52 C53 119.0(6)
C17 C16 C15 119.8(4)
C18 C17 C16 120.7(4)
C16 C15 C14 120.4(4)
C38 C39 C40 119.5(5)
C54 C53 C52 121.4(5)
C32 C31 C30 120.8(4)
C24 C25 C26 120.1(5)
C50 C55 C54 118.7(5)
C23 C22 C21 122.3(5)
C39 C38 C37 120.4(5)
O3 C20 C21 111.6(3)
C53 C54 C55 120.5(5)
C22 C23 C24 119.2(5)
C31 C30 C29 118.9(5)
C31 C32 C33 120.3(5)

loop_
_geom_bond_atom_site_label_1
_geom_bond_atom_site_label_2
_geom_bond_distance
S1 C7 1.700(4)
O5 C12 1.396(4)
O5 C9 1.453(5)
O9 C1 1.416(4)
O9 C12 1.438(4)
N2 C7 1.337(5)
N2 C8 1.464(4)
O7 C11 1.420(4)
O7 C41 1.434(4)
O2 C13 1.430(5)
O2 C2 1.436(4)
O8 C48 1.429(4)
O8 C49 1.435(4)
O1 C1 1.436(4)
O1 C5 1.456(4)
O6 C10 1.417(4)
O6 C34 1.422(5)
O3 C20 1.416(5)
O3 C3 1.418(5)
N1 C7 1.358(5)
N1 C6 1.457(5)
C5 C4 1.514(5)
C5 C6 1.537(4)
O4 C4 1.415(4)
O4 C27 1.444(4)
C4 C3 1.551(5)
C10 C11 1.528(5)
C10 C9 1.530(5)
C11 C12 1.532(5)
C3 C2 1.516(6)
C35 C36 1.391(6)
C35 C40 1.394(6)
C35 C34 1.493(6)
C8 C9 1.519(4)
C14 C19 1.380(6)
C14 C15 1.400(6)
C14 C13 1.503(5)
C43 C42 1.392(5)
C43 C44 1.395(5)
C49 C50 1.492(6)
C1 C2 1.505(5)
C41 C42 1.518(4)
C50 C55 1.376(6)
C50 C51 1.397(6)
C12 C48 1.518(5)
C44 C45 1.381(6)
C42 C47 1.382(6)
C46 C45 1.375(6)
C46 C47 1.394(5)
C36 C37 1.393(6)
C19 C18 1.407(5)
C18 C17 1.367(7)
C24 C25 1.376(7)
C24 C23 1.387(7)
C21 C26 1.392(6)
C21 C22 1.395(6)
C21 C20 1.486(6)
C28 C29 1.379(6)
C28 C33 1.391(6)
C28 C27 1.505(5)
C40 C39 1.399(7)
C51 C52 1.365(7)
C37 C38 1.391(7)
C33 C32 1.394(7)
C29 C30 1.396(5)
C26 C25 1.393(6)
C52 C53 1.368(8)
C16 C17 1.377(7)
C16 C15 1.388(6)
C39 C38 1.374(7)
C53 C54 1.353(10)
C31 C32 1.355(9)
C31 C30 1.382(8)
C55 C54 1.400(8)
C22 C23 1.375(7)
